data_4127321
loop_
_publ_author_name
'Li, Yang'
'Liang, Yujie'
'Dong, Junchao'
'Deng, Yi'
'Zhao, Chunyang'
'Su, Zhongmin'
'Guan, Wei'
'Bi, Xihe'
'Liu, Qun'
'Fu, Junkai'

_publ_section_title
;
 Directed Copper-Catalyzed Intermolecular Aminative Difunctionalization of
 Unactivated Alkenes.
;
_journal_name_full 'Journal of the American Chemical Society'
_journal_paper_doi 10.1021/jacs.9b07607
_journal_year 2019
_chemical_formula_moiety 'Br C24 N6 O2'
_chemical_formula_sum 'C24 Br N6 O2'
_chemical_formula_weight 484.21
_space_group_crystal_system monoclinic
_space_group_IT_number 15
_space_group_name_Hall '-C 2yc'
_space_group_name_H-M_alt 'C 1 2/c 1'
_symmetry_space_group_name_Hall '-C 2yc'
_symmetry_space_group_name_H-M 'C 1 2/c 1'
_atom_sites_solution_primary direct
_audit_creation_date 2019-09-15
_audit_creation_method
;
Olex2 1.2
(compiled 2017.08.10 svn.r3458 for OlexSys, GUI svn.r5381)
;
_cell_angle_alpha 90
_cell_angle_beta 101.095(2)
_cell_angle_gamma 90
_cell_formula_units_Z 8
_cell_length_a 26.2333(10)
_cell_length_b 10.4524(4)
_cell_length_c 17.5317(7)
_cell_measurement_reflns_used 9881
_cell_measurement_temperature 293(2)
_cell_measurement_theta_max 69.400
_cell_measurement_theta_min 2.568
_cell_volume 4717.4(3)
_computing_cell_refinement 'SAINT V8.38A (?, 2016)'
_computing_data_reduction 'SAINT V8.38A (?, 2016)'
_computing_molecular_graphics 'Olex2 (Dolomanov et al., 2009)'
_computing_publication_material 'Olex2 (Dolomanov et al., 2009)'
_computing_structure_refinement 'XL (Sheldrick, 2008)'
_computing_structure_solution 'XS (Sheldrick, 2008)'
_diffrn_ambient_temperature 293(2)
_diffrn_measured_fraction_theta_full 0.991
_diffrn_measured_fraction_theta_max 0.976
_diffrn_measurement_device_type 'CCD area detector'
_diffrn_measurement_method 'phi and omega scans'
_diffrn_radiation_monochromator graphite
_diffrn_radiation_type CuK\a
_diffrn_radiation_wavelength 1.54178
_diffrn_reflns_av_R_equivalents 0.0403
_diffrn_reflns_av_unetI/netI 0.0325
_diffrn_reflns_Laue_measured_fraction_full 0.991
_diffrn_reflns_Laue_measured_fraction_max 0.976
_diffrn_reflns_limit_h_max 31
_diffrn_reflns_limit_h_min -31
_diffrn_reflns_limit_k_max 12
_diffrn_reflns_limit_k_min -10
_diffrn_reflns_limit_l_max 20
_diffrn_reflns_limit_l_min -20
_diffrn_reflns_number 20190
_diffrn_reflns_point_group_measured_fraction_full 0.991
_diffrn_reflns_point_group_measured_fraction_max 0.976
_diffrn_reflns_theta_full 67.679
_diffrn_reflns_theta_max 69.809
_diffrn_reflns_theta_min 3.434
_exptl_absorpt_coefficient_mu 2.646
_exptl_absorpt_correction_type none
_exptl_crystal_colour Colorless
_exptl_crystal_density_diffrn 1.364
_exptl_crystal_description block
_exptl_crystal_F_000 1896
_exptl_crystal_size_max 0.28
_exptl_crystal_size_mid 0.15
_exptl_crystal_size_min 0.1
_refine_diff_density_max 0.978
_refine_diff_density_min -1.072
_refine_diff_density_rms 0.107
_refine_ls_extinction_method none
_refine_ls_goodness_of_fit_ref 1.065
_refine_ls_hydrogen_treatment undef
_refine_ls_matrix_type full
_refine_ls_number_parameters 298
_refine_ls_number_reflns 4343
_refine_ls_number_restraints 0
_refine_ls_restrained_S_all 1.065
_refine_ls_R_factor_all 0.0927
_refine_ls_R_factor_gt 0.0799
_refine_ls_shift/su_max 0.000
_refine_ls_shift/su_mean 0.000
_refine_ls_structure_factor_coef Fsqd
_refine_ls_weighting_details
;
 w=1/[\s^2^(Fo^2^)+(0.1520P)^2^+17.1890P]
 where P=(Fo^2^+2Fc^2^)/3
;
_refine_ls_weighting_scheme calc
_refine_ls_wR_factor_gt 0.2444
_refine_ls_wR_factor_ref 0.2574
_reflns_Friedel_coverage 0.000
_reflns_number_gt 3518
_reflns_number_total 4343
_reflns_threshold_expression 'I > 2\s(I)'
_cod_data_source_file ja9b07607_si_003.cif
_cod_data_source_block 1
_cod_database_code 4127321
_shelxl_version_number 2013-2
_shelx_space_group_comment
;
The symmetry employed for this shelxl refinement is uniquely defined
by the following loop, which should always be used as a source of
symmetry information in preference to the above space-group names.
They are only intended as comments.
;
_shelx_estimated_absorpt_t_max 0.778
_shelx_estimated_absorpt_t_min 0.525
_olex2_refinement_description
;
;
_olex2_submission_special_instructions 'No special instructions were received'

loop_
_space_group_symop_operation_xyz
'x, y, z'
'-x, y, -z+1/2'
'x+1/2, y+1/2, z'
'-x+1/2, y+1/2, -z+1/2'
'-x, -y, -z'
'x, -y, z-1/2'
'-x+1/2, -y+1/2, -z'
'x+1/2, -y+1/2, z-1/2'

loop_
_atom_site_label
_atom_site_type_symbol
_atom_site_fract_x
_atom_site_fract_y
_atom_site_fract_z
_atom_site_U_iso_or_equiv
_atom_site_adp_type
_atom_site_occupancy
_atom_site_site_symmetry_order
_atom_site_calc_flag
Br1 Br 0.29129(4) 0.94150(7) 0.03127(4) 0.0888(4) Uani 1 1 d
N1 N 0.43951(13) 0.4583(3) -0.3121(2) 0.0417(8) Uani 1 1 d
N2 N 0.31981(13) 0.4292(3) -0.2781(2) 0.0388(8) Uani 1 1 d
O3 O 0.45298(13) 0.6650(3) -0.3430(2) 0.0589(9) Uani 1 1 d
C4 C 0.34230(15) 0.6556(4) -0.2933(2) 0.0371(9) Uani 1 1 d
C5 C 0.43300(15) 0.5872(4) -0.3061(3) 0.0393(9) Uani 1 1 d
O6 O 0.28345(14) 0.2159(4) -0.2035(3) 0.0664(11) Uani 1 1 d
C7 C 0.46790(16) 0.2582(4) -0.3568(3) 0.0408(9) Uani 1 1 d
C8 C 0.47139(15) 0.3936(4) -0.3556(2) 0.0394(9) Uani 1 1 d
C9 C 0.50025(18) 0.1844(5) -0.3964(3) 0.0472(11) Uani 1 1 d
C10 C 0.39841(14) 0.6287(4) -0.2497(2) 0.0359(9) Uani 1 1 d
C11 C 0.39121(17) 0.7946(4) -0.1454(3) 0.0425(10) Uani 1 1 d
C12 C 0.3332(2) 0.8827(5) -0.0384(3) 0.0551(12) Uani 1 1 d
N13 N 0.43241(18) 0.2023(4) -0.3198(3) 0.0605(12) Uani 1 1 d
N14 N 0.34628(19) 0.7422(5) -0.4127(3) 0.0665(12) Uani 1 1 d
N15 N 0.33943(16) 0.7645(4) -0.3478(3) 0.0523(10) Uani 1 1 d
C16 C 0.31556(16) 0.5359(4) -0.3327(3) 0.0404(9) Uani 1 1 d
C17 C 0.28669(19) 0.4454(5) -0.2200(3) 0.0520(12) Uani 1 1 d
C18 C 0.4950(2) 0.0503(5) -0.3962(4) 0.0595(13) Uani 1 1 d
C19 C 0.3155(2) 0.2000(5) -0.2606(4) 0.0637(15) Uani 1 1 d
C20 C 0.42223(17) 0.7483(4) -0.2039(3) 0.0466(11) Uani 1 1 d
C21 C 0.3685(2) 0.9128(5) -0.1510(4) 0.0579(13) Uani 1 1 d
C22 C 0.5356(2) 0.2482(6) -0.4349(4) 0.0611(14) Uani 1 1 d
C23 C 0.50584(19) 0.4529(5) -0.3950(3) 0.0551(13) Uani 1 1 d
C24 C 0.3397(2) 0.9580(5) -0.0985(3) 0.0567(13) Uani 1 1 d
C25 C 0.2954(2) 0.3337(6) -0.1638(4) 0.0650(14) Uani 1 1 d
C26 C 0.30706(19) 0.3078(4) -0.3190(3) 0.0521(12) Uani 1 1 d
C27 C 0.5381(2) 0.3785(6) -0.4331(4) 0.0691(16) Uani 1 1 d
C28 C 0.3836(3) 0.7184(6) -0.0828(4) 0.084(2) Uani 1 1 d
C29 C 0.3550(4) 0.7618(7) -0.0292(4) 0.096(3) Uani 1 1 d
C30 C 0.4279(3) 0.0768(5) -0.3242(5) 0.087(2) Uani 1 1 d
C31 C 0.4592(3) -0.0042(6) -0.3606(4) 0.0801(19) Uani 1 1 d
N32 N 0.3511(3) 0.7349(8) -0.4756(4) 0.115(3) Uani 1 1 d

loop_
_atom_site_aniso_label
_atom_site_aniso_U_11
_atom_site_aniso_U_22
_atom_site_aniso_U_33
_atom_site_aniso_U_23
_atom_site_aniso_U_13
_atom_site_aniso_U_12
Br1 0.1325(7) 0.0810(6) 0.0638(5) -0.0016(3) 0.0462(4) 0.0339(4)
N1 0.0405(18) 0.0376(19) 0.053(2) -0.0016(15) 0.0237(16) 0.0045(14)
N2 0.0378(17) 0.0353(18) 0.046(2) 0.0010(14) 0.0149(15) -0.0019(13)
O3 0.0557(19) 0.0410(18) 0.092(3) 0.0059(17) 0.0445(18) 0.0001(14)
C4 0.0347(19) 0.032(2) 0.047(2) 0.0064(17) 0.0152(17) 0.0036(15)
C5 0.0327(19) 0.034(2) 0.054(3) 0.0005(18) 0.0165(18) 0.0002(16)
O6 0.058(2) 0.049(2) 0.102(3) 0.0171(19) 0.040(2) -0.0053(16)
C7 0.041(2) 0.041(2) 0.044(2) 0.0034(18) 0.0174(18) 0.0073(17)
C8 0.0334(19) 0.045(2) 0.043(2) -0.0057(18) 0.0139(16) 0.0019(17)
C9 0.048(2) 0.049(3) 0.049(3) -0.003(2) 0.018(2) 0.0096(19)
C10 0.0308(18) 0.030(2) 0.050(2) -0.0015(17) 0.0156(17) 0.0005(15)
C11 0.042(2) 0.036(2) 0.048(2) -0.0060(18) 0.0060(18) 0.0005(17)
C12 0.072(3) 0.050(3) 0.041(2) -0.010(2) 0.008(2) 0.014(2)
N13 0.076(3) 0.041(2) 0.079(3) 0.013(2) 0.052(2) 0.0142(19)
N14 0.074(3) 0.067(3) 0.062(3) 0.021(2) 0.020(2) 0.009(2)
N15 0.057(2) 0.043(2) 0.062(3) 0.0172(18) 0.0233(19) 0.0114(17)
C16 0.036(2) 0.042(2) 0.044(2) 0.0023(18) 0.0094(17) 0.0023(17)
C17 0.054(3) 0.051(3) 0.059(3) 0.006(2) 0.030(2) 0.000(2)
C18 0.071(3) 0.048(3) 0.066(3) -0.001(2) 0.028(3) 0.016(2)
C19 0.052(3) 0.047(3) 0.100(4) 0.009(3) 0.037(3) 0.000(2)
C20 0.041(2) 0.037(2) 0.064(3) -0.010(2) 0.015(2) -0.0006(18)
C21 0.064(3) 0.041(3) 0.075(3) 0.009(2) 0.032(3) 0.012(2)
C22 0.054(3) 0.064(3) 0.076(4) -0.014(3) 0.038(3) 0.000(2)
C23 0.047(2) 0.055(3) 0.072(3) -0.012(2) 0.034(2) -0.011(2)
C24 0.064(3) 0.040(3) 0.071(3) 0.002(2) 0.025(3) 0.011(2)
C25 0.071(3) 0.061(3) 0.070(4) 0.015(3) 0.032(3) -0.004(3)
C26 0.051(3) 0.038(2) 0.068(3) -0.007(2) 0.015(2) -0.0038(19)
C27 0.062(3) 0.066(4) 0.094(4) -0.017(3) 0.050(3) -0.011(3)
C28 0.140(6) 0.053(3) 0.066(4) 0.012(3) 0.037(4) 0.047(4)
C29 0.169(8) 0.070(4) 0.060(4) 0.022(3) 0.051(4) 0.055(5)
C30 0.124(6) 0.039(3) 0.124(6) 0.020(3) 0.090(5) 0.020(3)
C31 0.109(5) 0.045(3) 0.102(5) 0.013(3) 0.061(4) 0.017(3)
N32 0.151(7) 0.138(7) 0.065(4) 0.031(4) 0.041(4) 0.009(5)

loop_
_atom_type_symbol
_atom_type_description
_atom_type_scat_dispersion_real
_atom_type_scat_dispersion_imag
_atom_type_scat_source
Br Br -0.6763 1.2805 'International Tables Vol C Tables 4.2.6.8 and 6.1.1.4'
C C 0.0181 0.0091 'International Tables Vol C Tables 4.2.6.8 and 6.1.1.4'
N N 0.0311 0.0180 'International Tables Vol C Tables 4.2.6.8 and 6.1.1.4'
O O 0.0492 0.0322 'International Tables Vol C Tables 4.2.6.8 and 6.1.1.4'

loop_
_geom_angle_atom_site_label_1
_geom_angle_atom_site_label_2
_geom_angle_atom_site_label_3
_geom_angle
C5 N1 C8 127.7(4)
C16 N2 C17 112.7(3)
C16 N2 C26 111.1(4)
C26 N2 C17 109.2(4)
N15 C4 C10 112.6(3)
N15 C4 C16 112.0(4)
C16 C4 C10 112.5(3)
N1 C5 C10 115.4(3)
O3 C5 N1 123.1(4)
O3 C5 C10 121.5(4)
C25 O6 C19 109.8(4)
C8 C7 C9 120.3(4)
N13 C7 C8 118.0(4)
N13 C7 C9 121.7(4)
N1 C8 C7 116.3(4)
C23 C8 N1 124.6(4)
C23 C8 C7 119.1(4)
C18 C9 C7 118.0(4)
C18 C9 C22 123.0(4)
C22 C9 C7 119.0(4)
C4 C10 C20 111.0(3)
C5 C10 C4 111.0(3)
C5 C10 C20 109.5(3)
C21 C11 C20 121.8(4)
C21 C11 C28 116.3(5)
C28 C11 C20 121.8(4)
C24 C12 Br1 119.2(4)
C24 C12 C29 120.7(5)
C29 C12 Br1 120.0(5)
C30 N13 C7 117.4(4)
N32 N14 N15 172.4(7)
N14 N15 C4 117.5(4)
N2 C16 C4 110.9(4)
N2 C17 C25 109.1(4)
C31 C18 C9 120.0(5)
O6 C19 C26 111.0(4)
C11 C20 C10 113.2(3)
C11 C21 C24 123.3(5)
C27 C22 C9 119.6(4)
C8 C23 C27 119.9(5)
C12 C24 C21 119.1(5)
O6 C25 C17 111.0(5)
N2 C26 C19 109.0(4)
C22 C27 C23 122.1(5)
C29 C28 C11 121.4(5)
C12 C29 C28 119.1(6)
N13 C30 C31 124.7(6)
C18 C31 C30 118.2(5)

loop_
_geom_bond_atom_site_label_1
_geom_bond_atom_site_label_2
_geom_bond_distance
Br1 C12 1.897(5)
N1 C5 1.365(5)
N1 C8 1.409(5)
N2 C16 1.460(6)
N2 C17 1.471(6)
N2 C26 1.464(6)
O3 C5 1.218(5)
C4 C10 1.548(5)
C4 N15 1.478(5)
C4 C16 1.533(6)
C5 C10 1.529(5)
O6 C19 1.436(7)
O6 C25 1.419(7)
C7 C8 1.418(6)
C7 C9 1.423(6)
C7 N13 1.363(6)
C8 C23 1.385(6)
C9 C18 1.409(7)
C9 C22 1.414(7)
C10 C20 1.551(6)
C11 C20 1.506(6)
C11 C21 1.367(7)
C11 C28 1.402(8)
C12 C24 1.352(8)
C12 C29 1.383(8)
N13 C30 1.318(7)
N14 N15 1.208(7)
N14 N32 1.136(8)
C17 C25 1.516(7)
C18 C31 1.349(9)
C19 C26 1.509(8)
C21 C24 1.381(8)
C22 C27 1.363(8)
C23 C27 1.408(7)
C28 C29 1.386(9)
C30 C31 1.414(8)
